data_4333714
loop_
_publ_author_name
'Ying Wang'
'Shilie Pan'
'Xin Su'
'Zhihua Yang'
'Lingyun Dong'
'Min Zhang'

_publ_section_title
;
 New Molybdenum(VI) Phosphates: Synthesis, Characterization, and
 Calculations of Centrosymmetric RbMoO2PO4 and Noncentrosymmetric
 Rb4Mo5P2O22
;
_journal_name_full 'Inorganic Chemistry'
_journal_page_first 1488
_journal_page_last 1495
_journal_paper_doi 10.1021/ic302246c
_journal_volume 52
_journal_year 2013
_chemical_absolute_configuration ad
_chemical_formula_sum 'Mo5 O22 P2 Rb4'
_chemical_formula_weight 1235.52
_chemical_name_systematic
; 
 ? 
;
_space_group_IT_number 20
_symmetry_cell_setting orthorhombic
_symmetry_space_group_name_Hall 'C 2c 2'
_symmetry_space_group_name_H-M 'C 2 2 21'
_atom_sites_solution_primary direct
_atom_sites_solution_secondary difmap
_audit_creation_method SHELXL-97
_cell_angle_alpha 90.00
_cell_angle_beta 90.00
_cell_angle_gamma 90.00
_cell_formula_units_Z 4
_cell_length_a 6.5300(5)
_cell_length_b 19.7834(18)
_cell_length_c 17.3451(15)
_cell_measurement_reflns_used 4279
_cell_measurement_temperature 296(2)
_cell_measurement_theta_max 25.09
_cell_measurement_theta_min 2.35
_cell_volume 2240.7(3)
_computing_cell_refinement 'Bruker SMART'
_computing_data_collection 'Bruker SMART'
_computing_data_reduction 'Bruker SAINT'
_computing_molecular_graphics 'Bruker SHELXTL'
_computing_publication_material 'Bruker SHELXTL'
_computing_structure_refinement 'SHELXL-97 (Sheldrick, 1997)'
_computing_structure_solution 'SHELXS-97 (Sheldrick, 1990)'
_diffrn_ambient_temperature 296(2)
_diffrn_measured_fraction_theta_full 0.996
_diffrn_measured_fraction_theta_max 0.996
_diffrn_measurement_device_type 'CCD area detector'
_diffrn_measurement_method 'phi and omega scans'
_diffrn_radiation_monochromator graphite
_diffrn_radiation_source 'fine-focus sealed tube'
_diffrn_radiation_type MoK\a
_diffrn_radiation_wavelength 0.71073
_diffrn_reflns_av_R_equivalents 0.0515
_diffrn_reflns_av_sigmaI/netI 0.0496
_diffrn_reflns_limit_h_max 8
_diffrn_reflns_limit_h_min -8
_diffrn_reflns_limit_k_max 24
_diffrn_reflns_limit_k_min -25
_diffrn_reflns_limit_l_max 22
_diffrn_reflns_limit_l_min -22
_diffrn_reflns_number 16215
_diffrn_reflns_theta_full 27.55
_diffrn_reflns_theta_max 27.55
_diffrn_reflns_theta_min 2.06
_exptl_absorpt_coefficient_mu 11.592
_exptl_absorpt_correction_T_max 1.0000
_exptl_absorpt_correction_T_min 0.7887
_exptl_absorpt_correction_type numerical
_exptl_absorpt_process_details Face-indexed
_exptl_crystal_colour yellow
_exptl_crystal_density_diffrn 3.662
_exptl_crystal_description block
_exptl_crystal_F_000 2256
_exptl_crystal_size_max 0.186
_exptl_crystal_size_mid 0.087
_exptl_crystal_size_min 0.044
_refine_diff_density_max 0.568
_refine_diff_density_min -0.781
_refine_diff_density_rms 0.153
_refine_ls_abs_structure_details 'Flack H D (1983), Acta Cryst. A39, 876-881'
_refine_ls_abs_structure_Flack 0.017(7)
_refine_ls_extinction_method none
_refine_ls_goodness_of_fit_ref 0.991
_refine_ls_matrix_type full
_refine_ls_number_parameters 152
_refine_ls_number_reflns 2582
_refine_ls_number_restraints 0
_refine_ls_restrained_S_all 0.991
_refine_ls_R_factor_all 0.0369
_refine_ls_R_factor_gt 0.0281
_refine_ls_shift/su_max 0.001
_refine_ls_shift/su_mean 0.000
_refine_ls_structure_factor_coef Fsqd
_refine_ls_weighting_details 'calc w=1/[\s^2^(Fo^2^)+(0.0103P)^2^+0.0000P] where P=(Fo^2^+2Fc^2^)/3'
_refine_ls_weighting_scheme calc
_refine_ls_wR_factor_gt 0.0421
_refine_ls_wR_factor_ref 0.0445
_reflns_number_gt 2257
_reflns_number_total 2582
_reflns_threshold_expression >2sigma(I)
_cod_data_source_file ic302246c_si_002_2.cif
_cod_data_source_block Rb4Mo5P2O22
_cod_original_sg_symbol_Hall C2c2
_cod_database_code 4333714

loop_
_symmetry_equiv_pos_as_xyz
'x, y, z'
'-x, -y, z+1/2'
'-x, y, -z+1/2'
'x, -y, -z'
'x+1/2, y+1/2, z'
'-x+1/2, -y+1/2, z+1/2'
'-x+1/2, y+1/2, -z+1/2'
'x+1/2, -y+1/2, -z'

loop_
_atom_site_label
_atom_site_type_symbol
_atom_site_fract_x
_atom_site_fract_y
_atom_site_fract_z
_atom_site_U_iso_or_equiv
_atom_site_adp_type
_atom_site_occupancy
_atom_site_symmetry_multiplicity
_atom_site_calc_flag
_atom_site_refinement_flags
Rb1 Rb 0.45943(14) 0.5000 0.5000 0.0532(3) Uani 1 2 d S
Rb2 Rb 0.02834(8) 0.26289(3) 0.89887(3) 0.04147(17) Uani 1 1 d .
Rb3 Rb 0.5000 0.41702(4) 0.7500 0.02875(19) Uani 1 2 d S
Mo1 Mo 0.56634(7) 0.13950(2) 0.90808(3) 0.02090(12) Uani 1 1 d .
Mo2 Mo 0.5000 0.23717(3) 0.7500 0.01613(14) Uani 1 2 d S
Mo3 Mo 0.00359(7) 0.47546(2) 0.64275(2) 0.01868(11) Uani 1 1 d .
P1 P 0.21897(18) 0.09125(7) 0.76577(8) 0.0161(3) Uani 1 1 d .
O1 O 0.1960(5) 0.02971(18) 0.8153(2) 0.0193(9) Uani 1 1 d .
O2 O 0.3127(5) 0.07414(18) 0.68724(19) 0.0189(9) Uani 1 1 d .
O3 O 0.0000 0.1240(2) 0.7500 0.0226(12) Uani 1 2 d S
O4 O 0.3310(5) 0.14870(18) 0.80642(18) 0.0164(8) Uani 1 1 d .
O5 O 0.4655(5) 0.04987(16) 0.92667(17) 0.0219(8) Uani 1 1 d .
O6 O 0.7821(6) 0.1403(2) 0.9626(2) 0.0352(11) Uani 1 1 d .
O7 O 0.3923(6) 0.18466(19) 0.9604(2) 0.0300(10) Uani 1 1 d .
O8 O 0.3441(5) 0.20978(18) 0.6627(2) 0.0192(9) Uani 1 1 d .
O9 O 0.3249(5) 0.29106(19) 0.7889(2) 0.0248(9) Uani 1 1 d .
O10 O 0.1708(6) 0.4169(2) 0.6075(2) 0.0287(10) Uani 1 1 d .
O11 O 0.0000 0.4549(2) 0.7500 0.0250(12) Uani 1 2 d S
O12 O -0.2284(5) 0.4447(2) 0.6162(2) 0.0294(10) Uani 1 1 d .

loop_
_atom_site_aniso_label
_atom_site_aniso_U_11
_atom_site_aniso_U_22
_atom_site_aniso_U_33
_atom_site_aniso_U_23
_atom_site_aniso_U_13
_atom_site_aniso_U_12
Rb1 0.0368(5) 0.0782(8) 0.0447(6) 0.0188(5) 0.000 0.000
Rb2 0.0307(3) 0.0621(5) 0.0317(3) -0.0097(3) 0.0090(3) -0.0100(3)
Rb3 0.0299(4) 0.0141(4) 0.0422(5) 0.000 0.0026(4) 0.000
Mo1 0.0280(2) 0.0188(3) 0.0158(2) -0.0014(2) -0.0024(2) -0.0038(2)
Mo2 0.0192(3) 0.0103(3) 0.0188(3) 0.000 0.0031(3) 0.000
Mo3 0.0230(2) 0.0156(3) 0.0174(2) -0.00261(19) 0.0001(2) -0.0006(2)
P1 0.0134(6) 0.0153(8) 0.0196(9) -0.0009(6) 0.0002(5) -0.0005(6)
O1 0.0216(18) 0.015(2) 0.021(2) 0.0059(17) -0.0015(15) -0.0024(16)
O2 0.0247(19) 0.014(2) 0.018(2) -0.0051(17) 0.0028(16) 0.0024(16)
O3 0.014(2) 0.014(3) 0.041(3) 0.000 -0.002(3) 0.000
O4 0.0173(16) 0.017(2) 0.0149(18) 0.0005(17) 0.0002(15) -0.0032(16)
O5 0.0277(19) 0.022(2) 0.0154(18) 0.0037(16) 0.0073(16) -0.0018(17)
O6 0.045(2) 0.032(3) 0.029(2) 0.008(2) -0.0164(19) -0.011(2)
O7 0.047(2) 0.025(2) 0.018(2) -0.0057(18) 0.0047(18) 0.001(2)
O8 0.0256(19) 0.014(2) 0.018(2) 0.0001(17) -0.0039(16) 0.0034(16)
O9 0.030(2) 0.014(2) 0.031(2) -0.0037(18) 0.0099(18) -0.0007(17)
O10 0.039(2) 0.019(3) 0.028(2) -0.006(2) 0.0050(19) 0.0039(18)
O11 0.030(3) 0.018(3) 0.027(3) 0.000 -0.001(3) 0.000
O12 0.032(2) 0.030(3) 0.027(2) -0.004(2) -0.0029(17) -0.0085(19)

loop_
_atom_type_symbol
_atom_type_description
_atom_type_scat_dispersion_real
_atom_type_scat_dispersion_imag
_atom_type_scat_source
O O 0.0106 0.0060 'International Tables Vol C Tables 4.2.6.8 and 6.1.1.4'
P P 0.1023 0.0942 'International Tables Vol C Tables 4.2.6.8 and 6.1.1.4'
Rb Rb -0.9393 2.9676 'International Tables Vol C Tables 4.2.6.8 and 6.1.1.4'
Mo Mo -1.6832 0.6857 'International Tables Vol C Tables 4.2.6.8 and 6.1.1.4'

loop_
_geom_angle_atom_site_label_1
_geom_angle_atom_site_label_2
_geom_angle_atom_site_label_3
_geom_angle
_geom_angle_site_symmetry_1
_geom_angle_site_symmetry_3
O12 Rb1 O12 96.73(14) 4_666 1_655
O12 Rb1 O10 79.67(9) 4_666 4_566
O12 Rb1 O10 169.08(10) 1_655 4_566
O12 Rb1 O10 169.08(10) 4_666 .
O12 Rb1 O10 79.67(9) 1_655 .
O10 Rb1 O10 105.68(14) 4_566 .
O12 Rb1 O5 115.07(9) 4_666 6_554
O12 Rb1 O5 136.52(10) 1_655 6_554
O10 Rb1 O5 53.31(9) 4_566 6_554
O10 Rb1 O5 63.42(9) . 6_554
O12 Rb1 O5 136.52(9) 4_666 7_556
O12 Rb1 O5 115.08(9) 1_655 7_556
O10 Rb1 O5 63.42(9) 4_566 7_556
O10 Rb1 O5 53.31(9) . 7_556
O5 Rb1 O5 60.24(12) 6_554 7_556
O12 Rb1 O6 80.30(10) 4_666 6_654
O12 Rb1 O6 59.43(10) 1_655 6_654
O10 Rb1 O6 129.22(10) 4_566 6_654
O10 Rb1 O6 89.04(9) . 6_654
O5 Rb1 O6 96.05(9) 6_554 6_654
O5 Rb1 O6 140.90(9) 7_556 6_654
O12 Rb1 O6 59.43(10) 4_666 7_656
O12 Rb1 O6 80.30(10) 1_655 7_656
O10 Rb1 O6 89.04(9) 4_566 7_656
O10 Rb1 O6 129.22(10) . 7_656
O5 Rb1 O6 140.89(9) 6_554 7_656
O5 Rb1 O6 96.05(9) 7_556 7_656
O6 Rb1 O6 118.74(14) 6_654 7_656
O12 Rb1 O1 69.03(9) 4_666 6_554
O12 Rb1 O1 138.86(9) 1_655 6_554
O10 Rb1 O1 49.43(9) 4_566 6_554
O10 Rb1 O1 106.92(9) . 6_554
O5 Rb1 O1 46.95(8) 6_554 6_554
O5 Rb1 O1 99.67(8) 7_556 6_554
O6 Rb1 O1 79.83(9) 6_654 6_554
O6 Rb1 O1 118.66(9) 7_656 6_554
O12 Rb1 O1 138.86(10) 4_666 7_556
O12 Rb1 O1 69.03(9) 1_655 7_556
O10 Rb1 O1 106.92(9) 4_566 7_556
O10 Rb1 O1 49.43(9) . 7_556
O5 Rb1 O1 99.67(8) 6_554 7_556
O5 Rb1 O1 46.95(8) 7_556 7_556
O6 Rb1 O1 118.67(9) 6_654 7_556
O6 Rb1 O1 79.83(9) 7_656 7_556
O1 Rb1 O1 145.39(12) 6_554 7_556
O12 Rb1 Mo3 92.61(7) 4_666 4_566
O12 Rb1 Mo3 165.46(8) 1_655 4_566
O10 Rb1 Mo3 25.08(7) 4_566 4_566
O10 Rb1 Mo3 89.09(7) . 4_566
O5 Rb1 Mo3 29.17(6) 6_554 4_566
O5 Rb1 Mo3 63.48(6) 7_556 4_566
O6 Rb1 Mo3 111.64(7) 6_654 4_566
O6 Rb1 Mo3 114.12(7) 7_656 4_566
O1 Rb1 Mo3 36.74(6) 6_554 4_566
O1 Rb1 Mo3 110.33(6) 7_556 4_566
O12 Rb1 Rb3 38.99(7) 4_666 2_664
O12 Rb1 Rb3 134.55(8) 1_655 2_664
O10 Rb1 Rb3 44.76(7) 4_566 2_664
O10 Rb1 Rb3 141.17(8) . 2_664
O5 Rb1 Rb3 77.75(6) 6_554 2_664
O5 Rb1 Rb3 108.11(6) 7_556 2_664
O6 Rb1 Rb3 94.84(7) 6_654 2_664
O6 Rb1 Rb3 81.81(7) 7_656 2_664
O1 Rb1 Rb3 36.97(6) 6_554 2_664
O1 Rb1 Rb3 146.39(6) 7_556 2_664
Mo3 Rb1 Rb3 53.636(8) 4_566 2_664
O9 Rb2 O7 138.33(11) . 8_457
O9 Rb2 O8 114.28(10) . 3_556
O7 Rb2 O8 101.09(10) 8_457 3_556
O9 Rb2 O7 78.30(10) . .
O7 Rb2 O7 97.54(8) 8_457 .
O8 Rb2 O7 127.71(11) 3_556 .
O9 Rb2 O6 139.58(11) . 1_455
O7 Rb2 O6 79.33(11) 8_457 1_455
O8 Rb2 O6 53.58(10) 3_556 1_455
O7 Rb2 O6 83.24(11) . 1_455
O9 Rb2 O10 93.79(10) . 3_556
O7 Rb2 O10 64.14(10) 8_457 3_556
O8 Rb2 O10 89.51(10) 3_556 3_556
O7 Rb2 O10 142.09(10) . 3_556
O6 Rb2 O10 121.69(10) 1_455 3_556
O9 Rb2 O4 53.42(10) . .
O7 Rb2 O4 147.34(10) 8_457 .
O8 Rb2 O4 94.25(9) 3_556 .
O7 Rb2 O4 51.06(9) . .
O6 Rb2 O4 87.15(10) 1_455 .
O10 Rb2 O4 145.31(9) 3_556 .
O9 Rb2 O6 91.81(10) . 8_457
O7 Rb2 O6 49.20(10) 8_457 8_457
O8 Rb2 O6 149.68(10) 3_556 8_457
O7 Rb2 O6 70.46(10) . 8_457
O6 Rb2 O6 115.35(7) 1_455 8_457
O10 Rb2 O6 72.85(10) 3_556 8_457
O4 Rb2 O6 114.39(8) . 8_457
O9 Rb2 Mo1 116.71(8) . 8_457
O7 Rb2 Mo1 23.22(8) 8_457 8_457
O8 Rb2 Mo1 124.13(7) 3_556 8_457
O7 Rb2 Mo1 84.26(7) . 8_457
O6 Rb2 Mo1 96.57(7) 1_455 8_457
O10 Rb2 Mo1 66.17(7) 3_556 8_457
O4 Rb2 Mo1 134.52(5) . 8_457
O6 Rb2 Mo1 25.98(6) 8_457 8_457
O9 Rb2 Mo1 134.16(8) . 1_455
O7 Rb2 Mo1 87.17(8) 8_457 1_455
O8 Rb2 Mo1 28.70(7) 3_556 1_455
O7 Rb2 Mo1 105.89(8) . 1_455
O6 Rb2 Mo1 25.11(7) 1_455 1_455
O10 Rb2 Mo1 105.92(6) 3_556 1_455
O4 Rb2 Mo1 93.05(6) . 1_455
O6 Rb2 Mo1 133.25(6) 8_457 1_455
Mo1 Rb2 Mo1 109.120(17) 8_457 1_455
O9 Rb2 Mo3 73.75(8) . 3_556
O7 Rb2 Mo3 76.52(8) 8_457 3_556
O8 Rb2 Mo3 104.91(7) 3_556 3_556
O7 Rb2 Mo3 126.90(8) . 3_556
O6 Rb2 Mo3 143.29(8) 1_455 3_556
O10 Rb2 Mo3 21.61(6) 3_556 3_556
O4 Rb2 Mo3 127.03(6) . 3_556
O6 Rb2 Mo3 66.39(7) 8_457 3_556
Mo1 Rb2 Mo3 70.027(14) 8_457 3_556
Mo1 Rb2 Mo3 125.994(18) 1_455 3_556
O9 Rb2 Mo2 99.75(8) . 1_455
O7 Rb2 Mo2 108.08(8) 8_457 1_455
O8 Rb2 Mo2 19.52(7) 3_556 1_455
O7 Rb2 Mo2 140.65(8) . 1_455
O6 Rb2 Mo2 73.10(7) 1_455 1_455
O10 Rb2 Mo2 77.04(7) 3_556 1_455
O4 Rb2 Mo2 95.94(5) . 1_455
O6 Rb2 Mo2 148.35(7) 8_457 1_455
Mo1 Rb2 Mo2 128.596(17) 8_457 1_455
Mo1 Rb2 Mo2 48.180(11) 1_455 1_455
Mo3 Rb2 Mo2 88.628(15) 3_556 1_455
O1 Rb3 O1 74.94(14) 5 7_556
O1 Rb3 O9 127.76(10) 5 3_656
O1 Rb3 O9 142.06(10) 7_556 3_656
O1 Rb3 O9 142.06(10) 5 .
O1 Rb3 O9 127.76(10) 7_556 .
O9 Rb3 O9 56.09(14) 3_656 .
O1 Rb3 O12 79.09(11) 5 3_556
O1 Rb3 O12 84.06(10) 7_556 3_556
O9 Rb3 O12 126.23(11) 3_656 3_556
O9 Rb3 O12 74.61(11) . 3_556
O1 Rb3 O12 84.06(10) 5 1_655
O1 Rb3 O12 79.09(11) 7_556 1_655
O9 Rb3 O12 74.61(11) 3_656 1_655
O9 Rb3 O12 126.23(11) . 1_655
O12 Rb3 O12 158.74(17) 3_556 1_655
O1 Rb3 O10 52.94(10) 5 3_656
O1 Rb3 O10 127.14(10) 7_556 3_656
O9 Rb3 O10 85.06(10) 3_656 3_656
O9 Rb3 O10 94.87(10) . 3_656
O12 Rb3 O10 78.62(9) 3_556 3_656
O12 Rb3 O10 101.40(9) 1_655 3_656
O1 Rb3 O10 127.14(10) 5 .
O1 Rb3 O10 52.94(10) 7_556 .
O9 Rb3 O10 94.87(10) 3_656 .
O9 Rb3 O10 85.06(10) . .
O12 Rb3 O10 101.40(9) 3_556 .
O12 Rb3 O10 78.62(9) 1_655 .
O10 Rb3 O10 179.92(14) 3_656 .
O1 Rb3 O11 51.57(10) 5 1_655
O1 Rb3 O11 105.46(10) 7_556 1_655
O9 Rb3 O11 78.62(10) 3_656 1_655
O9 Rb3 O11 126.30(10) . 1_655
O12 Rb3 O11 122.71(8) 3_556 1_655
O12 Rb3 O11 51.47(7) 1_655 1_655
O10 Rb3 O11 50.24(7) 3_656 1_655
O10 Rb3 O11 129.78(7) . 1_655
O1 Rb3 O11 105.46(10) 5 .
O1 Rb3 O11 51.57(10) 7_556 .
O9 Rb3 O11 126.31(10) 3_656 .
O9 Rb3 O11 78.62(10) . .
O12 Rb3 O11 51.47(7) 3_556 .
O12 Rb3 O11 122.71(8) 1_655 .
O10 Rb3 O11 129.78(7) 3_656 .
O10 Rb3 O11 50.24(7) . .
O11 Rb3 O11 154.15(15) 1_655 .
O1 Rb3 P1 58.16(7) 5 7_556
O1 Rb3 P1 20.82(7) 7_556 7_556
O9 Rb3 P1 161.86(8) 3_656 7_556
O9 Rb3 P1 132.51(7) . 7_556
O12 Rb3 P1 70.07(8) 3_556 7_556
O12 Rb3 P1 90.06(9) 1_655 7_556
O10 Rb3 P1 107.85(7) 3_656 7_556
O10 Rb3 P1 72.22(7) . 7_556
O11 Rb3 P1 99.58(8) 1_655 7_556
O11 Rb3 P1 54.65(8) . 7_556
O1 Rb3 P1 20.82(7) 5 5
O1 Rb3 P1 58.16(8) 7_556 5
O9 Rb3 P1 132.51(7) 3_656 5
O9 Rb3 P1 161.86(8) . 5
O12 Rb3 P1 90.06(9) 3_556 5
O12 Rb3 P1 70.07(8) 1_655 5
O10 Rb3 P1 72.22(7) 3_656 5
O10 Rb3 P1 107.85(7) . 5
O11 Rb3 P1 54.65(8) 1_655 5
O11 Rb3 P1 99.58(8) . 5
P1 Rb3 P1 45.79(4) 7_556 5
O6 Mo1 O7 104.6(2) . .
O6 Mo1 O5 101.54(17) . .
O7 Mo1 O5 99.55(16) . .
O6 Mo1 O8 95.48(17) . 3_656
O7 Mo1 O8 99.29(17) . 3_656
O5 Mo1 O8 150.45(14) . 3_656
O6 Mo1 O2 97.13(17) . 3_656
O7 Mo1 O2 158.17(15) . 3_656
O5 Mo1 O2 73.25(12) . 3_656
O8 Mo1 O2 80.85(14) 3_656 3_656
O6 Mo1 O4 164.17(16) . .
O7 Mo1 O4 85.57(15) . .
O5 Mo1 O4 88.46(13) . .
O8 Mo1 O4 70.56(13) 3_656 .
O2 Mo1 O4 73.82(12) 3_656 .
O6 Mo1 Rb2 64.31(15) . 8_557
O7 Mo1 Rb2 40.25(13) . 8_557
O5 Mo1 Rb2 107.07(9) . 8_557
O8 Mo1 Rb2 102.03(11) 3_656 8_557
O2 Mo1 Rb2 161.33(9) 3_656 8_557
O4 Mo1 Rb2 124.69(8) . 8_557
O6 Mo1 Rb2 51.11(14) . 1_655
O7 Mo1 Rb2 102.12(13) . 1_655
O5 Mo1 Rb2 148.67(10) . 1_655
O8 Mo1 Rb2 44.86(10) 3_656 1_655
O2 Mo1 Rb2 93.35(9) 3_656 1_655
O4 Mo1 Rb2 115.42(9) . 1_655
Rb2 Mo1 Rb2 76.820(15) 8_557 1_655
O9 Mo2 O9 102.5(2) . 3_656
O9 Mo2 O8 102.83(16) . 3_656
O9 Mo2 O8 97.73(16) 3_656 3_656
O9 Mo2 O8 97.73(16) . .
O9 Mo2 O8 102.83(16) 3_656 .
O8 Mo2 O8 146.9(2) 3_656 .
O9 Mo2 O4 89.17(15) . .
O9 Mo2 O4 166.41(15) 3_656 .
O8 Mo2 O4 72.54(13) 3_656 .
O8 Mo2 O4 82.22(14) . .
O9 Mo2 O4 166.41(15) . 3_656
O9 Mo2 O4 89.18(15) 3_656 3_656
O8 Mo2 O4 82.22(14) 3_656 3_656
O8 Mo2 O4 72.55(13) . 3_656
O4 Mo2 O4 80.25(17) . 3_656
O9 Mo2 Rb2 133.19(13) . 3_656
O9 Mo2 Rb2 32.68(12) 3_656 3_656
O8 Mo2 Rb2 97.84(10) 3_656 3_656
O8 Mo2 Rb2 86.28(10) . 3_656
O4 Mo2 Rb2 137.32(9) . 3_656
O4 Mo2 Rb2 57.11(9) 3_656 3_656
O9 Mo2 Rb2 68.19(12) . 3_556
O9 Mo2 Rb2 102.98(12) 3_656 3_556
O8 Mo2 Rb2 158.74(10) 3_656 3_556
O8 Mo2 Rb2 30.09(10) . 3_556
O4 Mo2 Rb2 87.74(8) . 3_556
O4 Mo2 Rb2 102.63(8) 3_656 3_556
Rb2 Mo2 Rb2 102.148(14) 3_656 3_556
O9 Mo2 Rb2 102.98(12) . 1_655
O9 Mo2 Rb2 68.19(12) 3_656 1_655
O8 Mo2 Rb2 30.09(10) 3_656 1_655
O8 Mo2 Rb2 158.74(10) . 1_655
O4 Mo2 Rb2 102.63(8) . 1_655
O4 Mo2 Rb2 87.74(8) 3_656 1_655
Rb2 Mo2 Rb2 76.120(15) 3_656 1_655
Rb2 Mo2 Rb2 166.54(2) 3_556 1_655
O12 Mo3 O10 103.4(2) . .
O12 Mo3 O11 100.22(15) . .
O10 Mo3 O11 102.27(17) . .
O12 Mo3 O5 101.50(17) . 7_556
O10 Mo3 O5 103.29(16) . 7_556
O11 Mo3 O5 141.33(17) . 7_556
O12 Mo3 O1 173.09(16) . 7_556
O10 Mo3 O1 83.49(16) . 7_556
O11 Mo3 O1 78.78(11) . 7_556
O5 Mo3 O1 75.85(13) 7_556 7_556
O12 Mo3 O2 85.21(16) . 5_455
O10 Mo3 O2 169.56(16) . 5_455
O11 Mo3 O2 81.71(14) . 5_455
O5 Mo3 O2 68.74(12) 7_556 5_455
O1 Mo3 O2 87.89(12) 7_556 5_455
O12 Mo3 Rb3 43.90(13) . 1_455
O10 Mo3 Rb3 120.19(13) . 1_455
O11 Mo3 Rb3 57.81(3) . 1_455
O5 Mo3 Rb3 127.55(10) 7_556 1_455
O1 Mo3 Rb3 133.01(9) 7_556 1_455
O2 Mo3 Rb3 70.14(8) 5_455 1_455
O12 Mo3 Rb2 63.74(14) . 3_556
O10 Mo3 Rb2 45.73(13) . 3_556
O11 Mo3 Rb2 87.37(13) . 3_556
O5 Mo3 Rb2 131.03(9) 7_556 3_556
O1 Mo3 Rb2 122.84(9) 7_556 3_556
O2 Mo3 Rb2 144.65(9) 5_455 3_556
Rb3 Mo3 Rb2 75.573(14) 1_455 3_556
O1 P1 O4 112.9(2) . .
O1 P1 O2 111.8(2) . .
O4 P1 O2 112.61(19) . .
O1 P1 O3 109.80(19) . .
O4 P1 O3 102.0(2) . .
O2 P1 O3 107.21(16) . .
O1 P1 Rb3 41.81(14) . 5_445
O4 P1 Rb3 154.69(15) . 5_445
O2 P1 Rb3 83.34(15) . 5_445
O3 P1 Rb3 91.07(16) . 5_445
P1 O1 Mo3 117.71(19) . 7_546
P1 O1 Rb3 117.37(18) . 5_445
Mo3 O1 Rb3 98.20(12) 7_546 5_445
P1 O1 Rb1 135.11(19) . 6
Mo3 O1 Rb1 83.04(10) 7_546 6
Rb3 O1 Rb1 96.10(9) 5_445 6
P1 O2 Mo1 132.0(2) . 3_656
P1 O2 Mo3 131.5(2) . 5_545
Mo1 O2 Mo3 92.76(11) 3_656 5_545
P1 O3 P1 132.1(3) . 3_556
P1 O4 Mo2 127.14(19) . .
P1 O4 Mo1 127.2(2) . .
Mo2 O4 Mo1 93.71(11) . .
P1 O4 Rb2 115.74(16) . .
Mo2 O4 Rb2 88.50(11) . .
Mo1 O4 Rb2 94.46(10) . .
Mo3 O5 Mo1 124.70(16) 7_546 .
Mo3 O5 Rb1 95.98(12) 7_546 6
Mo1 O5 Rb1 130.36(14) . 6
Mo1 O6 Rb2 103.79(17) . 1_655
Mo1 O6 Rb1 121.61(19) . 6_655
Rb2 O6 Rb1 117.32(12) 1_655 6_655
Mo1 O6 Rb2 89.71(16) . 8_557
Rb2 O6 Rb2 93.58(11) 1_655 8_557
Rb1 O6 Rb2 124.53(12) 6_655 8_557
Mo1 O7 Rb2 116.53(18) . 8_557
Mo1 O7 Rb2 127.04(17) . .
Rb2 O7 Rb2 111.52(12) 8_557 .
Mo2 O8 Mo1 123.03(17) . 3_656
Mo2 O8 Rb2 130.39(16) . 3_556
Mo1 O8 Rb2 106.44(14) 3_656 3_556
Mo2 O9 Rb2 127.97(18) . .
Mo2 O9 Rb3 100.72(15) . .
Rb2 O9 Rb3 128.62(13) . .
Mo3 O10 Rb1 104.06(17) . .
Mo3 O10 Rb3 98.61(16) . .
Rb1 O10 Rb3 93.11(10) . .
Mo3 O10 Rb2 112.65(17) . 3_556
Rb1 O10 Rb2 134.53(12) . 3_556
Rb3 O10 Rb2 106.47(11) . 3_556
Mo3 O11 Mo3 155.3(3) . 3_556
Mo3 O11 Rb3 92.05(2) . .
Mo3 O11 Rb3 93.43(2) 3_556 .
Mo3 O11 Rb3 93.43(2) . 1_455
Mo3 O11 Rb3 92.05(2) 3_556 1_455
Rb3 O11 Rb3 154.15(15) . 1_455
Mo3 O12 Rb3 112.79(17) . 1_455
Mo3 O12 Rb1 130.1(2) . 1_455
Rb3 O12 Rb1 100.50(10) 1_455 1_455

loop_
_geom_bond_atom_site_label_1
_geom_bond_atom_site_label_2
_geom_bond_distance
_geom_bond_site_symmetry_2
Rb1 O12 3.068(4) 4_666
Rb1 O12 3.068(4) 1_655
Rb1 O10 3.120(4) 4_566
Rb1 O10 3.120(4) .
Rb1 O5 3.208(3) 6_554
Rb1 O5 3.208(3) 7_556
Rb1 O6 3.313(4) 6_654
Rb1 O6 3.313(4) 7_656
Rb1 O1 3.412(3) 6_554
Rb1 O1 3.412(3) 7_556
Rb2 O9 2.775(4) .
Rb2 O7 2.797(4) 8_457
Rb2 O8 2.857(3) 3_556
Rb2 O7 3.030(4) .
Rb2 O6 3.113(4) 1_455
Rb2 O10 3.315(4) 3_556
Rb2 O4 3.403(3) .
Rb2 O6 3.490(4) 8_457
Rb3 O1 2.809(4) 5
Rb3 O1 2.809(4) 7_556
Rb3 O9 2.823(4) 3_656
Rb3 O9 2.823(4) .
Rb3 O12 2.972(4) 3_556
Rb3 O12 2.972(4) 1_655
Rb3 O10 3.275(4) 3_656
Rb3 O10 3.275(4) .
Rb3 O11 3.3498(11) 1_655
Rb3 O11 3.3499(11) .
Mo1 O6 1.697(4) .
Mo1 O7 1.707(4) .
Mo1 O5 1.919(3) .
Mo1 O8 1.945(4) 3_656
Mo1 O2 2.243(3) 3_656
Mo1 O4 2.346(3) .
Mo2 O9 1.703(3) .
Mo2 O9 1.703(4) 3_656
Mo2 O8 1.904(3) 3_656
Mo2 O8 1.904(3) .
Mo2 O4 2.289(3) .
Mo2 O4 2.289(3) 3_656
Mo3 O12 1.696(3) .
Mo3 O10 1.705(4) .
Mo3 O11 1.9044(11) .
Mo3 O5 1.912(3) 7_556
Mo3 O1 2.352(3) 7_556
Mo3 O2 2.441(3) 5_455
P1 O1 1.497(4) .
P1 O4 1.524(4) .
P1 O2 1.531(3) .
P1 O3 1.593(2) .
O1 Mo3 2.352(3) 7_546
O1 Rb3 2.809(4) 5_445
O1 Rb1 3.412(3) 6
O2 Mo1 2.243(3) 3_656
O2 Mo3 2.441(3) 5_545
O3 P1 1.593(2) 3_556
O5 Mo3 1.912(3) 7_546
O5 Rb1 3.208(3) 6
O6 Rb2 3.113(4) 1_655
O6 Rb1 3.313(4) 6_655
O6 Rb2 3.490(4) 8_557
O7 Rb2 2.797(4) 8_557
O8 Mo1 1.944(4) 3_656
O8 Rb2 2.857(3) 3_556
O10 Rb2 3.315(4) 3_556
O11 Mo3 1.9045(11) 3_556
O11 Rb3 3.3499(11) 1_455
O12 Rb3 2.972(4) 1_455
O12 Rb1 3.068(4) 1_455
